data_2205687
loop_
_publ_author_name
'Liang-Zhong Xu'
'Shuang-Hua Yang'
'Zhi-Guo Jiang'
'Guan-Ping Yu'
'Guo-Dong Si'

_publ_section_title
;
 1-(2,4-Difluorophenyl)-1-[3-(2-fluorophenyl)oxiran-2-yl]methanone
;
_journal_issue 5
_journal_name_full 'Acta Crystallographica Section E'
_journal_page_first o1226
_journal_page_last o1227
_journal_paper_doi 10.1107/S1600536805009967
_journal_volume 61
_journal_year 2005
_chemical_formula_iupac 'C15 H9 F3 O2'
_chemical_formula_moiety 'C15 H9 F3 O2'
_chemical_formula_sum 'C15 H9 F3 O2'
_chemical_formula_weight 278.22
_chemical_name_systematic
;
1-(2,4-Difluorophenyl)-1-[3-(2-fluorophenyl)oxiran-2-yl]methanone
;
_space_group_IT_number 14
_symmetry_cell_setting monoclinic
_symmetry_space_group_name_Hall '-P 2ybc'
_symmetry_space_group_name_H-M 'P 1 21/c 1'
_atom_sites_solution_hydrogens geom
_atom_sites_solution_primary direct
_atom_sites_solution_secondary difmap
_audit_creation_method SHELXL97
_cell_angle_alpha 90.00
_cell_angle_beta 103.414(2)
_cell_angle_gamma 90.00
_cell_formula_units_Z 4
_cell_length_a 12.429(2)
_cell_length_b 13.359(2)
_cell_length_c 7.6176(13)
_cell_measurement_reflns_used 1564
_cell_measurement_temperature 293(2)
_cell_measurement_theta_max 22.03
_cell_measurement_theta_min 2.27
_cell_volume 1230.3(3)
_computing_cell_refinement 'SAINT (Bruker, 1999)'
_computing_data_collection 'SMART (Bruker, 1998)'
_computing_data_reduction SAINT
_computing_molecular_graphics 'SHELXTL (Bruker, 1999)'
_computing_publication_material SHELXTL
_computing_structure_refinement 'SHELXL97 (Sheldrick, 1997)'
_computing_structure_solution 'SHELXS97 (Sheldrick, 1997)'
_diffrn_ambient_temperature 293(2)
_diffrn_measured_fraction_theta_full 0.997
_diffrn_measured_fraction_theta_max 0.997
_diffrn_measurement_device_type 'Bruker SMART CCD area-detector'
_diffrn_measurement_method '\f and \w'
_diffrn_radiation_monochromator graphite
_diffrn_radiation_source 'fine-focus sealed tube'
_diffrn_radiation_type MoK\a
_diffrn_radiation_wavelength 0.71073
_diffrn_reflns_av_R_equivalents 0.0244
_diffrn_reflns_av_sigmaI/netI 0.0541
_diffrn_reflns_limit_h_max 16
_diffrn_reflns_limit_h_min -16
_diffrn_reflns_limit_k_max 17
_diffrn_reflns_limit_k_min -10
_diffrn_reflns_limit_l_max 9
_diffrn_reflns_limit_l_min -10
_diffrn_reflns_number 8121
_diffrn_reflns_theta_full 27.97
_diffrn_reflns_theta_max 27.97
_diffrn_reflns_theta_min 1.68
_diffrn_standards_decay_% 0
_diffrn_standards_interval_count 150
_diffrn_standards_number 2
_exptl_absorpt_coefficient_mu 0.129
_exptl_absorpt_correction_T_max 0.980
_exptl_absorpt_correction_T_min 0.962
_exptl_absorpt_correction_type multi-scan
_exptl_absorpt_process_details '(SADABS; Sheldrick, 1996)'
_exptl_crystal_colour colourless
_exptl_crystal_density_diffrn 1.502
_exptl_crystal_density_meas ?
_exptl_crystal_density_method .
_exptl_crystal_description block
_exptl_crystal_F_000 568
_exptl_crystal_size_max 0.24
_exptl_crystal_size_mid 0.18
_exptl_crystal_size_min 0.16
_refine_diff_density_max 0.348
_refine_diff_density_min -0.176
_refine_ls_extinction_coef 0.011(2)
_refine_ls_extinction_expression Fc^*^=kFc[1+0.001xFc^2^\l^3^/sin(2\q)]^-1/4^
_refine_ls_extinction_method 'SHELXL97 (Sheldrick, 1997)'
_refine_ls_goodness_of_fit_ref 1.053
_refine_ls_hydrogen_treatment constr
_refine_ls_matrix_type full
_refine_ls_number_parameters 182
_refine_ls_number_reflns 2949
_refine_ls_number_restraints 0
_refine_ls_restrained_S_all 1.053
_refine_ls_R_factor_all 0.0790
_refine_ls_R_factor_gt 0.0434
_refine_ls_shift/su_max 0.001
_refine_ls_shift/su_mean 0.000
_refine_ls_structure_factor_coef Fsqd
_refine_ls_weighting_details 'calc w = 1/[\s^2^(Fo^2^)+(0.0455P)^2^+0.1661P] where P = (Fo^2^+2Fc^2^)/3'
_refine_ls_weighting_scheme calc
_refine_ls_wR_factor_gt 0.1156
_refine_ls_wR_factor_ref 0.1304
_reflns_number_gt 1765
_reflns_number_total 2949
_reflns_threshold_expression I>2\s(I)
_cod_data_source_file cv6485.cif
_cod_data_source_block I
_cod_depositor_comments
;
The following automatic conversions were performed:
'_symmetry_cell_setting' value 'Monoclinic' changed to 'monoclinic'
according to '/home/saulius/struct/CIF-dictionaries/cif_core.dic'
dictionary named 'cif_core.dic' version 2.4.1 from 2010-06-29.

Automatic conversion script
Id: cif_fix_enum 1527 2010-12-29 10:47:43Z saulius 

The following automatic conversions were performed:

'_symmetry_cell_setting' value 'Monoclinic' changed to 'monoclinic'
according to /home/saulius/struct/CIF-dictionaries/cif_core.dic
dictionary named 'cif_core.dic' version 2.4.1 from 2010-06-29.

Automatic conversion script
Id: cif_fix_values 1715 2011-07-08 13:25:40Z adriana 
;
_cod_original_sg_symbol_H-M 'P 21/c'
_cod_database_code 2205687
_cod_database_fobs_code 2205687

loop_
_symmetry_equiv_pos_as_xyz
'x, y, z'
'-x, y+1/2, -z+1/2'
'-x, -y, -z'
'x, -y-1/2, z-1/2'

loop_
_atom_site_label
_atom_site_fract_x
_atom_site_fract_y
_atom_site_fract_z
_atom_site_U_iso_or_equiv
_atom_site_adp_type
_atom_site_calc_flag
_atom_site_refinement_flags
_atom_site_occupancy
_atom_site_type_symbol
F1 0.81756(10) 0.89450(10) 1.11670(16) 0.0809(4) Uani d . 1 F
F2 1.18486(13) 0.88377(14) 1.4288(2) 0.1204(6) Uani d . 1 F
F3 0.57299(10) 1.08497(8) 0.71041(17) 0.0764(4) Uani d . 1 F
O1 0.68732(11) 0.80742(11) 0.59757(17) 0.0707(4) Uani d . 1 O
O2 0.90216(12) 0.86316(12) 0.63525(17) 0.0768(5) Uani d . 1 O
C1 0.66766(15) 0.89997(14) 0.6774(2) 0.0534(4) Uani d . 1 C
H1 0.6940 0.9598 0.6259 0.064 Uiso calc R 1 H
C2 0.75438(14) 0.83042(13) 0.7703(2) 0.0526(4) Uani d . 1 C
H2 0.7398 0.7932 0.8732 0.063 Uiso calc R 1 H
C3 0.87209(15) 0.85466(13) 0.7750(2) 0.0526(4) Uani d . 1 C
C4 0.95245(14) 0.86570(12) 0.9517(2) 0.0487(4) Uani d . 1 C
C5 0.92424(15) 0.88237(13) 1.1140(2) 0.0540(5) Uani d . 1 C
C6 1.00030(19) 0.88967(16) 1.2762(2) 0.0701(6) Uani d . 1 C
H6 0.9790 0.9012 1.3837 0.084 Uiso calc R 1 H
C7 1.10916(19) 0.87905(17) 1.2712(3) 0.0759(6) Uani d . 1 C
C8 1.14345(17) 0.86407(17) 1.1160(3) 0.0763(6) Uani d . 1 C
H8 1.2182 0.8583 1.1176 0.092 Uiso calc R 1 H
C9 1.06495(15) 0.85775(14) 0.9582(3) 0.0614(5) Uani d . 1 C
H9 1.0874 0.8478 0.8512 0.074 Uiso calc R 1 H
C10 0.56012(14) 0.91065(14) 0.7287(2) 0.0503(4) Uani d . 1 C
C11 0.51470(14) 1.00330(14) 0.7403(2) 0.0529(4) Uani d . 1 C
C12 0.41413(16) 1.01756(16) 0.7802(2) 0.0633(5) Uani d . 1 C
H12 0.3858 1.0816 0.7851 0.076 Uiso calc R 1 H
C13 0.35630(16) 0.93542(18) 0.8127(3) 0.0697(6) Uani d . 1 C
H13 0.2875 0.9434 0.8393 0.084 Uiso calc R 1 H
C14 0.39912(18) 0.84126(18) 0.8062(3) 0.0784(6) Uani d . 1 C
H14 0.3599 0.7857 0.8306 0.094 Uiso calc R 1 H
C15 0.50009(16) 0.82868(16) 0.7636(3) 0.0671(5) Uani d . 1 C
H15 0.5282 0.7645 0.7582 0.081 Uiso calc R 1 H

loop_
_atom_site_aniso_label
_atom_site_aniso_U_11
_atom_site_aniso_U_22
_atom_site_aniso_U_33
_atom_site_aniso_U_12
_atom_site_aniso_U_13
_atom_site_aniso_U_23
F1 0.0741(8) 0.1035(10) 0.0752(8) -0.0033(6) 0.0379(6) -0.0184(7)
F2 0.1110(12) 0.1458(15) 0.0815(9) -0.0391(10) -0.0242(8) 0.0303(9)
F3 0.0868(8) 0.0542(7) 0.0941(9) 0.0009(6) 0.0329(7) 0.0083(6)
O1 0.0734(9) 0.0762(10) 0.0600(8) 0.0066(7) 0.0103(7) -0.0248(7)
O2 0.0852(10) 0.0990(12) 0.0551(8) 0.0042(8) 0.0342(7) 0.0037(7)
C1 0.0650(11) 0.0519(10) 0.0429(9) 0.0037(8) 0.0118(8) -0.0023(8)
C2 0.0614(11) 0.0523(10) 0.0453(9) 0.0018(8) 0.0148(8) -0.0011(8)
C3 0.0637(11) 0.0485(10) 0.0505(10) 0.0076(8) 0.0233(9) 0.0012(8)
C4 0.0568(10) 0.0407(9) 0.0533(10) 0.0026(7) 0.0224(8) 0.0040(8)
C5 0.0599(11) 0.0504(10) 0.0575(11) -0.0034(8) 0.0254(9) -0.0002(8)
C6 0.0987(17) 0.0676(14) 0.0462(11) -0.0202(11) 0.0213(11) 0.0029(9)
C7 0.0749(15) 0.0746(15) 0.0683(13) -0.0191(11) -0.0033(11) 0.0199(11)
C8 0.0569(12) 0.0775(15) 0.0924(16) -0.0004(10) 0.0132(12) 0.0186(12)
C9 0.0609(12) 0.0595(12) 0.0677(12) 0.0030(9) 0.0233(10) 0.0061(10)
C10 0.0552(10) 0.0518(10) 0.0411(9) 0.0020(8) 0.0052(7) -0.0022(7)
C11 0.0597(11) 0.0516(11) 0.0447(9) -0.0021(8) 0.0066(8) 0.0032(8)
C12 0.0628(11) 0.0667(13) 0.0584(11) 0.0127(10) 0.0104(9) 0.0006(9)
C13 0.0515(11) 0.0848(16) 0.0715(13) 0.0015(10) 0.0116(10) -0.0033(11)
C14 0.0669(13) 0.0704(15) 0.0969(17) -0.0155(11) 0.0172(12) -0.0019(12)
C15 0.0675(12) 0.0513(12) 0.0820(14) -0.0010(9) 0.0162(10) -0.0040(10)

loop_
_atom_type_symbol
_atom_type_description
_atom_type_scat_dispersion_real
_atom_type_scat_dispersion_imag
_atom_type_scat_source
C C 0.0033 0.0016 'International Tables Vol C Tables 4.2.6.8 and 6.1.1.4'
H H 0.0000 0.0000 'International Tables Vol C Tables 4.2.6.8 and 6.1.1.4'
O O 0.0106 0.0060 'International Tables Vol C Tables 4.2.6.8 and 6.1.1.4'
F F 0.0171 0.0103 'International Tables Vol C Tables 4.2.6.8 and 6.1.1.4'

loop_
_geom_angle_atom_site_label_1
_geom_angle_atom_site_label_2
_geom_angle_atom_site_label_3
_geom_angle
_geom_angle_publ_flag
C2 O1 C1 62.47(11) yes
O1 C1 C2 58.59(11) ?
O1 C1 C10 116.76(15) ?
C2 C1 C10 122.48(15) yes
O1 C1 H1 115.6 ?
C2 C1 H1 115.6 ?
C10 C1 H1 115.6 ?
O1 C2 C1 58.94(11) yes
O1 C2 C3 115.55(14) ?
C1 C2 C3 118.60(16) yes
O1 C2 H2 117.0 ?
C1 C2 H2 117.0 ?
C3 C2 H2 117.0 ?
O2 C3 C4 120.45(16) ?
O2 C3 C2 120.02(16) ?
C4 C3 C2 119.51(14) ?
C5 C4 C9 116.30(17) ?
C5 C4 C3 124.82(16) ?
C9 C4 C3 118.88(15) ?
F1 C5 C6 117.02(16) ?
F1 C5 C4 119.43(17) ?
C6 C5 C4 123.54(18) ?
C7 C6 C5 116.45(19) ?
C7 C6 H6 121.8 ?
C5 C6 H6 121.8 ?
F2 C7 C8 119.2(2) ?
F2 C7 C6 117.5(2) ?
C8 C7 C6 123.4(2) ?
C7 C8 C9 118.1(2) ?
C7 C8 H8 121.0 ?
C9 C8 H8 121.0 ?
C8 C9 C4 122.26(19) ?
C8 C9 H9 118.9 ?
C4 C9 H9 118.9 ?
C11 C10 C15 116.93(17) ?
C11 C10 C1 120.87(16) ?
C15 C10 C1 122.19(17) ?
F3 C11 C12 118.46(17) ?
F3 C11 C10 118.07(16) ?
C12 C11 C10 123.47(17) ?
C13 C12 C11 118.38(19) ?
C13 C12 H12 120.8 ?
C11 C12 H12 120.8 ?
C12 C13 C14 120.4(2) ?
C12 C13 H13 119.8 ?
C14 C13 H13 119.8 ?
C13 C14 C15 120.2(2) ?
C13 C14 H14 119.9 ?
C15 C14 H14 119.9 ?
C14 C15 C10 120.63(19) ?
C14 C15 H15 119.7 ?
C10 C15 H15 119.7 ?

loop_
_geom_bond_atom_site_label_1
_geom_bond_atom_site_label_2
_geom_bond_distance
_geom_bond_publ_flag
F1 C5 1.341(2) yes
F2 C7 1.344(2) yes
F3 C11 1.358(2) yes
O1 C2 1.418(2) yes
O1 C1 1.424(2) yes
O2 C3 1.2124(19) yes
C1 C2 1.474(2) yes
C1 C10 1.484(2) ?
C1 H1 0.9800 ?
C2 C3 1.491(3) ?
C2 H2 0.9800 ?
C3 C4 1.486(2) ?
C4 C5 1.379(2) ?
C4 C9 1.392(2) ?
C5 C6 1.374(3) ?
C6 C7 1.370(3) ?
C6 H6 0.9300 ?
C7 C8 1.361(3) ?
C8 C9 1.364(3) ?
C8 H8 0.9300 ?
C9 H9 0.9300 ?
C10 C11 1.372(2) ?
C10 C15 1.385(3) ?
C11 C12 1.366(3) ?
C12 C13 1.365(3) ?
C12 H12 0.9300 ?
C13 C14 1.371(3) ?
C13 H13 0.9300 ?
C14 C15 1.377(3) ?
C14 H14 0.9300 ?
C15 H15 0.9300 ?

loop_
_geom_hbond_atom_site_label_D
_geom_hbond_atom_site_label_H
_geom_hbond_atom_site_label_A
_geom_hbond_site_symmetry_A
_geom_hbond_distance_DH
_geom_hbond_distance_HA
_geom_hbond_distance_DA
_geom_hbond_angle_DHA
C2 H2 O1 4_576 0.98 2.38 3.356(2) 173
C6 H6 O2 1_556 0.93 2.39 3.262(2) 157

loop_
_geom_torsion_atom_site_label_1
_geom_torsion_atom_site_label_2
_geom_torsion_atom_site_label_3
_geom_torsion_atom_site_label_4
_geom_torsion
C2 O1 C1 C10 -113.38(17)
C1 O1 C2 C3 -109.36(18)
C10 C1 C2 O1 103.69(18)
O1 C1 C2 C3 104.18(17)
C10 C1 C2 C3 -152.13(16)
O1 C2 C3 O2 7.0(3)
C1 C2 C3 O2 -60.0(2)
O1 C2 C3 C4 -171.46(14)
C1 C2 C3 C4 121.55(17)
O2 C3 C4 C5 162.97(18)
C2 C3 C4 C5 -18.6(3)
O2 C3 C4 C9 -17.9(3)
C2 C3 C4 C9 160.59(16)
C9 C4 C5 F1 177.55(15)
C3 C4 C5 F1 -3.3(3)
C9 C4 C5 C6 -0.9(3)
C3 C4 C5 C6 178.23(17)
F1 C5 C6 C7 -178.79(17)
C4 C5 C6 C7 -0.3(3)
C5 C6 C7 F2 -178.60(18)
C5 C6 C7 C8 1.3(3)
F2 C7 C8 C9 178.83(19)
C6 C7 C8 C9 -1.1(3)
C7 C8 C9 C4 -0.2(3)
C5 C4 C9 C8 1.2(3)
C3 C4 C9 C8 -178.03(18)
O1 C1 C10 C11 -154.92(15)
C2 C1 C10 C11 136.85(18)
O1 C1 C10 C15 23.8(2)
C2 C1 C10 C15 -44.4(2)
C15 C10 C11 F3 178.67(15)
C1 C10 C11 F3 -2.5(2)
C15 C10 C11 C12 -1.4(3)
C1 C10 C11 C12 177.43(15)
F3 C11 C12 C13 -179.14(16)
C10 C11 C12 C13 0.9(3)
C11 C12 C13 C14 0.4(3)
C12 C13 C14 C15 -1.2(3)
C13 C14 C15 C10 0.7(3)
C11 C10 C15 C14 0.6(3)
C1 C10 C15 C14 -178.25(18)
